data_4518020
loop_
_publ_author_name
'McLeod, David'
'Izzo, Joseph A.'
'J\/orgensen, Danny K. B.'
'Lauridsen, Rune F.'
'J\/orgensen, Karl Anker'

_publ_section_title
;
 Development and Investigation of an Organocatalytic Enantioselective [10
 + 2] Cycloaddition
;
_journal_name_full 'ACS Catalysis'
_journal_page_first 10784
_journal_paper_doi 10.1021/acscatal.0c03378
_journal_year 2020
_chemical_absolute_configuration ad
_chemical_formula_moiety 'C27 H25 Br O2'
_chemical_formula_sum 'C27 H25 Br O2'
_chemical_formula_weight 461.38
_space_group_crystal_system triclinic
_space_group_IT_number 1
_space_group_name_Hall 'P 1'
_space_group_name_H-M_alt 'P 1'
_atom_sites_solution_hydrogens geom
_atom_sites_solution_primary dual
_audit_creation_date 2019-11-05
_audit_creation_method
;
Olex2 1.2
(compiled 2018.05.29 svn.r3508 for OlexSys, GUI svn.r5506)
;
_cell_angle_alpha 97.438(3)
_cell_angle_beta 97.121(2)
_cell_angle_gamma 90.238(2)
_cell_formula_units_Z 4
_cell_length_a 9.6954(2)
_cell_length_b 10.1078(4)
_cell_length_c 22.4793(8)
_cell_measurement_reflns_used 12507
_cell_measurement_temperature 100.0(5)
_cell_measurement_theta_max 27.7890
_cell_measurement_theta_min 2.1960
_cell_volume 2167.11(13)
_computing_cell_refinement 'CrysAlisPro 1.171.39.46 (Rigaku OD, 2018)'
_computing_data_collection 'CrysAlisPro 1.171.39.46 (Rigaku OD, 2018)'
_computing_data_reduction 'CrysAlisPro 1.171.39.46 (Rigaku OD, 2018)'
_computing_molecular_graphics 'Olex2 (Dolomanov et al., 2009)'
_computing_publication_material 'Olex2 (Dolomanov et al., 2009)'
_computing_structure_refinement 'ShelXL (Sheldrick, 2015)'
_computing_structure_solution 'ShelXT (Sheldrick, 2015)'
_diffrn_ambient_environment N~2~
_diffrn_ambient_temperature 100.0(5)
_diffrn_detector 'CCD plate'
_diffrn_detector_area_resol_mean 10.3590
_diffrn_detector_type Atlas
_diffrn_measured_fraction_theta_full 1.000
_diffrn_measured_fraction_theta_max 0.960
_diffrn_measurement_details
;
List of Runs (angles in degrees, time in seconds):

  # Type    Start    End  Width  t~exp~   \w     \q     \k     \f   Frames
--------------------------------------------------------------------------
  1  \w     74.00 123.00   1.00   17.89    --   22.77 132.00 -11.00   49
  2  \w     70.00 124.00   1.00   17.89    --   22.77 137.00 165.00   54
  3  \w     10.00  96.00   1.00   17.89    --   22.77-132.00 -80.00   86
  4  \w    -97.00 -10.00   1.00   17.89    --  -23.55 132.00 -11.00   87
  5  \w   -124.00 -74.00   1.00   17.89    --  -23.55-132.00 -80.00   50
  6  \w   -100.00 -13.00   1.00   17.89    --  -23.55 137.00 165.00   87
  7  \w   -125.00 -70.00   1.00   17.89    --  -23.55-137.00 102.00   55
  8  \w    -26.00  42.00   1.00   17.89    --   22.77  77.00-120.00   68
  9  \w    -26.00  42.00   1.00   17.89    --   22.77  77.00 150.00   68
 10  \w    -26.00  42.00   1.00   17.89    --   22.77  77.00 -90.00   68
 11  \w    -26.00  42.00   1.00   17.89    --   22.77  77.00 -60.00   68
 12  \w    -26.00  42.00   1.00   17.89    --   22.77  77.00   0.00   68
 13  \w    -26.00  42.00   1.00   17.89    --   22.77  77.00  60.00   68
 14  \w    -26.00  42.00   1.00   17.89    --   22.77  77.00 -30.00   68
 15  \w    -26.00  42.00   1.00   17.89    --   22.77  77.00-150.00   68
 16  \w    -15.00  32.00   1.00   17.89    --  -23.55 -99.00  90.00   47
 17  \w    -15.00  32.00   1.00   17.89    --  -23.55 -99.00 120.00   47
 18  \w    -15.00  32.00   1.00   17.89    --  -23.55 -99.00  30.00   47
 19  \w   -132.00 -82.00   1.00   17.89    --  -23.55 -77.00 150.00   50
 20  \w     82.00 128.00   1.00   17.89    --   22.77  77.00 -30.00   46
 21  \w    -78.00 -28.00   1.00   17.89    --   22.77 -38.00  30.00   50
 22  \w     82.00 128.00   1.00   17.89    --   22.77  77.00-180.00   46
 23  \w    -36.00 124.00   1.00   17.89    --   22.77  38.00  60.00  160
 24  \w   -132.00 -82.00   1.00   17.89    --  -23.55 -77.00-180.00   50
 25  \w   -132.00 -82.00   1.00   17.89    --  -23.55 -77.00 -30.00   50
 26  \w   -132.00 -82.00   1.00   17.89    --  -23.55 -77.00-150.00   50
;
_diffrn_measurement_device 'four-circle diffractometer'
_diffrn_measurement_device_type 'SuperNova, Single source at offset/far, Atlas'
_diffrn_measurement_method '\w scans'
_diffrn_orient_matrix_type 'CrysAlisPro convention (1999,Acta A55,543-557)'
_diffrn_orient_matrix_UB_11 0.0041613000
_diffrn_orient_matrix_UB_12 -0.0440709000
_diffrn_orient_matrix_UB_13 0.0222520000
_diffrn_orient_matrix_UB_21 -0.0105140000
_diffrn_orient_matrix_UB_22 -0.0552470000
_diffrn_orient_matrix_UB_23 -0.0230950000
_diffrn_orient_matrix_UB_31 0.0728709000
_diffrn_orient_matrix_UB_32 -0.0039839000
_diffrn_orient_matrix_UB_33 -0.0005273000
_diffrn_radiation_monochromator mirror
_diffrn_radiation_probe x-ray
_diffrn_radiation_type MoK\a
_diffrn_radiation_wavelength 0.71073
_diffrn_reflns_av_unetI/netI 0.0600
_diffrn_reflns_Laue_measured_fraction_full 1.000
_diffrn_reflns_Laue_measured_fraction_max 0.960
_diffrn_reflns_limit_h_max 12
_diffrn_reflns_limit_h_min -12
_diffrn_reflns_limit_k_max 13
_diffrn_reflns_limit_k_min -13
_diffrn_reflns_limit_l_max 29
_diffrn_reflns_limit_l_min -29
_diffrn_reflns_number 20990
_diffrn_reflns_point_group_measured_fraction_full 0.997
_diffrn_reflns_point_group_measured_fraction_max 0.919
_diffrn_reflns_theta_full 25.242
_diffrn_reflns_theta_max 28.274
_diffrn_reflns_theta_min 1.842
_diffrn_source 'micro-focus sealed X-ray tube'
_diffrn_source_type 'SuperNova (Mo) X-ray Source'
_exptl_absorpt_coefficient_mu 1.918
_exptl_absorpt_correction_T_max 0.803
_exptl_absorpt_correction_T_min 0.644
_exptl_absorpt_correction_type gaussian
_exptl_absorpt_process_details
;
CrysAlisPro 1.171.39.46 (Rigaku Oxford Diffraction, 2018)
Numerical absorption correction based on gaussian integration over
			a multifaceted crystal model
Empirical absorption correction using spherical harmonics,
 implemented in SCALE3 ABSPACK scaling algorithm.
;
_exptl_crystal_colour 'clear yellowish colourless'
_exptl_crystal_colour_lustre clear
_exptl_crystal_colour_modifier yellowish
_exptl_crystal_colour_primary colourless
_exptl_crystal_density_diffrn 1.414
_exptl_crystal_description block
_exptl_crystal_F_000 952
_exptl_crystal_size_max 0.289
_exptl_crystal_size_mid 0.153
_exptl_crystal_size_min 0.123
_refine_diff_density_max 0.805
_refine_diff_density_min -0.728
_refine_diff_density_rms 0.079
_refine_ls_abs_structure_details
;
 Flack x determined using 7011 quotients [(I+)-(I-)]/[(I+)+(I-)]
 (Parsons, Flack and Wagner, Acta Cryst. B69 (2013) 249-259).
;
_refine_ls_abs_structure_Flack 0.028(6)
_refine_ls_extinction_method none
_refine_ls_goodness_of_fit_ref 1.051
_refine_ls_hydrogen_treatment constr
_refine_ls_matrix_type full
_refine_ls_number_parameters 981
_refine_ls_number_reflns 20990
_refine_ls_number_restraints 1321
_refine_ls_restrained_S_all 1.023
_refine_ls_R_factor_all 0.0519
_refine_ls_R_factor_gt 0.0457
_refine_ls_shift/su_max 0.000
_refine_ls_shift/su_mean 0.000
_refine_ls_structure_factor_coef Fsqd
_refine_ls_weighting_details 'w=1/[\s^2^(Fo^2^)+(0.0668P)^2^+0.6099P] where P=(Fo^2^+2Fc^2^)/3'
_refine_ls_weighting_scheme calc
_refine_ls_wR_factor_gt 0.1109
_refine_ls_wR_factor_ref 0.1128
_reflns_Friedel_coverage 0.915
_reflns_Friedel_fraction_full 0.993
_reflns_Friedel_fraction_max 0.878
_reflns_number_gt 18868
_reflns_number_total 20990
_reflns_threshold_expression 'I > 2\s(I)'
_twin_special_details
;
Component 2 rotated by -179.9777\% 
 around [0.96 -0.00 -0.28] (reciprocal) or [1.00 0.00 0.00] (direct)
;
_cod_data_source_file cs0c03378_si_002.cif
_cod_data_source_block dave_kaj_twin1_hklf4
_cod_original_cell_volume 2167.11(12)
_cod_database_code 4518020
_shelx_shelxl_version_number 2016/6
_chemical_oxdiff_formula 'C27 H25 Br O2'
_shelx_space_group_comment
;
The symmetry employed for this shelxl refinement is uniquely defined
by the following loop, which should always be used as a source of
symmetry information in preference to the above space-group names.
They are only intended as comments.
;
_olex2_refinement_description
;
1. Twinned data refinement
 Scales: 0.5582(10)
 0.4418(10)
2. Fixed Uiso
 At 1.2 times of:
  All C(H) groups, All C(H,H) groups
 At 1.5 times of:
  All O(H) groups
3. Rigid bond restraints
 C6C, C5C, C5, C4C, C17, C14C, C4, C24B, C19, C24C, C18C, C23, C16, C6, C15,
 C19C, C20C, C23B, C20, C3C, C3, C23C, C6B, C17A, C7A, C8B, C2C, C24, C22, C4B,
 C15C, C5B, C3B, C10C, C3A, C27B, C16A, C22C, C5A, C27, C27C, C20A, C21, C17C,
 C1B, C22A, C18, C13A, C14, C2B, C1, C16C, C18A, C15A, C2A, C22B, C21C, C26B,
 C4A, C24A, C2, C1A, C10B, C14A, C9, C12A, C1C, C8A, C13C, C25C, C15B, C10, C7,
 C13, C21B, C10A, C14B, C25B, C9B, C20B, C6A, C25, C7B, C11B, C16B, C7C, C26,
 C21A, C11A, C8, C18B, C11C, C9A, C9C, C13B, C12, C17B, C25A, C11, C26C, C19B,
 C19A, C23A, C26A, C8C, C12C, C27A, C12B
 with sigma for 1-2 distances of 0.01 and sigma for 1-3 distances of 0.01
4. Uiso/Uaniso restraints and constraints
Uanis(O2B) \\sim Ueq, Uanis(O2C) \\sim Ueq, Uanis(O1) \\sim Ueq: with sigma of
0.1 and sigma for terminal atoms of 0.2
Uanis(C17C) = Uanis(C18) = Uanis(C23B) = Uanis(C18A)
Uanis(C1B) = Uanis(C1C) = Uanis(C1) = Uanis(C1A)
Uanis(C3A) = Uanis(C5) = Uanis(C3B) = Uanis(C3C)
Uanis(C4B) = Uanis(C4C) = Uanis(C4) = Uanis(C4A)
Uanis(O1) = Uanis(O1A) = Uanis(O1B) = Uanis(O1C)
Uanis(O2B) = Uanis(O2C) = Uanis(O1A) = Uanis(O2)
5. Rigid body (RIGU) restrains
 All non-hydrogen atoms
 with sigma for 1-2 distances of 0.004 and sigma for 1-3 distances of 0.004
6.a Ternary CH refined with riding coordinates:
 C7A(H7A), C8B(H8B), C10C(H10C), C27B(H27B), C14(H14), C10B(H10B), C14A(H14A),
 C8A(H8A), C13C(H13C), C10(H10), C7(H7), C10A(H10A), C7B(H7B), C7C(H7C), C8(H8),
  C8C(H8C)
6.b Secondary CH2 refined with riding coordinates:
 C9(H9A,H9B), C12A(H12E,H12F), C9B(H9BA,H9BB), C11B(H11C,H11D), C11A(H11E,
 H11F), C11C(H11A,H11B), C9A(H9AA,H9AB), C9C(H9CA,H9CB), C12(H12G,H12H),
 C11(H11G,H11H), C12C(H12A,H12B), C12B(H12C,H12D)
6.c Aromatic/amide H refined with riding coordinates:
 C6C(H6C), C5C(H5C), C5(H5), C17(H17), C24B(H24B), C19(H19), C24C(H24C),
 C18C(H18C), C23(H23), C16(H16), C6(H6), C23B(H23B), C3C(H3C), C3(H3),
 C23C(H23C), C6B(H6B), C17A(H17A), C2C(H2CA), C24(H24), C15C(H15C), C5B(H5B),
 C3B(H3B), C3A(H3A), C16A(H16A), C5A(H5A), C27(H27), C27C(H27C), C17C(H17C),
 C18(H18), C2B(H2BA), C16C(H16C), C18A(H18A), C2A(H2AA), C22B(H22B), C24A(H24A),
  C2(H2D), C25C(H25C), C25B(H25B), C20B(H20B), C6A(H6A), C25(H25), C16B(H16B),
 C26(H26), C18B(H18B), C17B(H17B), C25A(H25A), C26C(H26C), C19B(H19B),
 C19A(H19A), C23A(H23A), C26A(H26A), C27A(H27A)
6.d Tetrahedral OH refined with riding coordinates:
 O2B(H2B)
6.e Idealised tetrahedral OH refined as rotating group:
 O1(H1), O1C(H1C), O1B(H1B), O1A(H1A), O2A(H2A), O2C(H2C), O2(H2)
;
_olex2_submission_special_instructions 'No special instructions were received'
_oxdiff_exptl_absorpt_empirical_details
;
Empirical correction (ABSPACK) includes:
- Absorption correction using spherical harmonics
- Frame scaling
;
_oxdiff_exptl_absorpt_empirical_full_max 1.244
_oxdiff_exptl_absorpt_empirical_full_min 0.743
_oxdiff_twin_integration_method simultaneous
_oxdiff_twin_items 2

loop_
_space_group_symop_operation_xyz
'x, y, z'

loop_
_atom_site_label
_atom_site_type_symbol
_atom_site_fract_x
_atom_site_fract_y
_atom_site_fract_z
_atom_site_U_iso_or_equiv
_atom_site_adp_type
_atom_site_occupancy
_atom_site_site_symmetry_order
_atom_site_calc_flag
_atom_site_refinement_flags_posn
_atom_site_refinement_flags_adp
_atom_site_refinement_flags_occupancy
_atom_site_disorder_assembly
_atom_site_disorder_group
Br1C Br -0.04545(8) 0.77247(8) 0.48455(4) 0.0224(2) Uani 1 1 d . U . . .
Br1B Br 0.42452(9) 0.75745(9) 0.48580(5) 0.0278(3) Uani 1 1 d . U . . .
Br1A Br 1.15510(9) 0.25360(9) 0.51127(4) 0.0294(3) Uani 1 1 d . U . . .
Br1 Br 0.67733(13) 0.26126(9) 0.53212(4) 0.0456(4) Uani 1 1 d . U . . .
O1 O 0.4101(6) 0.2305(6) 0.1801(3) 0.0226(5) Uani 1 1 d . U . . .
H1 H 0.476361 0.238362 0.161399 0.034 Uiso 1 1 calc GR . . . .
O1C O -0.1964(6) 0.7848(6) 0.8259(3) 0.0226(5) Uani 1 1 d . U . . .
H1C H -0.117941 0.818124 0.833719 0.034 Uiso 1 1 calc GR . . . .
O1B O 0.5677(6) 0.9268(6) 0.8378(3) 0.0226(5) Uani 1 1 d . U . . .
H1B H 0.485473 0.907983 0.838218 0.034 Uiso 1 1 calc GR . . . .
O1A O 1.1643(6) 0.0802(6) 0.1623(3) 0.0226(5) Uani 1 1 d . U . . .
H1A H 1.231362 0.126202 0.158052 0.034 Uiso 1 1 calc GR . . . .
C6C C 0.0544(8) 0.6457(8) 0.5867(4) 0.0193(17) Uani 1 1 d . U . . .
H6C H 0.141985 0.663186 0.576345 0.023 Uiso 1 1 calc R . . . .
O2A O 0.8916(6) 0.0908(6) 0.1226(3) 0.0325(16) Uani 1 1 d . U . . .
H2A H 0.969160 0.095949 0.142077 0.049 Uiso 1 1 calc GR . . . .
C5C C 0.0432(9) 0.5857(8) 0.6394(4) 0.0178(18) Uani 1 1 d . U . . .
H5C H 0.122523 0.568836 0.664839 0.021 Uiso 1 1 calc R . . . .
O2B O 0.3260(6) 0.9211(5) 0.8808(3) 0.0226(5) Uani 1 1 d . U . . .
H2B H 0.329183 0.875428 0.908502 0.034 Uiso 1 1 calc R . . . .
C5 C 0.4766(8) 0.4422(8) 0.3921(4) 0.0200(9) Uani 1 1 d . U . . .
H5 H 0.385589 0.464382 0.379543 0.024 Uiso 1 1 calc R . . . .
C4C C -0.0903(8) 0.5515(8) 0.6528(4) 0.0170(7) Uani 1 1 d . U . . .
C17 C 0.6399(8) 0.9796(9) 0.3825(4) 0.0193(18) Uani 1 1 d . U . . .
H17 H 0.657962 1.022380 0.421917 0.023 Uiso 1 1 calc R . . . .
O2C O 0.0747(6) 0.8049(6) 0.8725(3) 0.0226(5) Uani 1 1 d . U . . .
H2C H 0.151776 0.839394 0.873532 0.034 Uiso 1 1 calc GR . . . .
C14C C -0.0387(8) 0.2386(9) 0.6999(4) 0.0146(16) Uani 1 1 d . U . . .
O2 O 0.6568(6) 0.2162(6) 0.1375(3) 0.0226(5) Uani 1 1 d . U . . .
H2 H 0.718849 0.227812 0.166088 0.034 Uiso 1 1 calc GR . . . .
C4 C 0.5809(8) 0.4692(8) 0.3581(4) 0.0170(7) Uani 1 1 d . U . . .
C24B C 0.4088(9) 1.5679(9) 0.6388(4) 0.0206(19) Uani 1 1 d . U . . .
H24B H 0.411568 1.590421 0.600152 0.025 Uiso 1 1 calc R . . . .
C19 C 0.5667(8) 0.9937(7) 0.2772(4) 0.0167(15) Uani 1 1 d . U . . .
H19 H 0.540966 1.045806 0.246570 0.020 Uiso 1 1 calc R . . . .
C24C C -0.2673(8) 0.2510(8) 0.9375(4) 0.0197(18) Uani 1 1 d . U . . .
H24C H -0.333289 0.301887 0.956273 0.024 Uiso 1 1 calc R . . . .
C18C C -0.0815(8) 0.0235(8) 0.7318(4) 0.0174(16) Uani 1 1 d . U . . .
H18C H -0.100042 -0.028877 0.761113 0.021 Uiso 1 1 calc R . . . .
C23 C 0.3551(9) 0.7242(8) 0.1192(3) 0.0163(16) Uani 1 1 d . U . . .
H23 H 0.327377 0.648282 0.134284 0.020 Uiso 1 1 calc R . . . .
C16 C 0.6571(9) 0.8405(8) 0.3700(3) 0.0197(16) Uani 1 1 d . U . . .
H16 H 0.690303 0.790952 0.400688 0.024 Uiso 1 1 calc R . . . .
C6 C 0.5057(9) 0.3821(9) 0.4451(4) 0.0242(18) Uani 1 1 d . U . . .
H6 H 0.434877 0.363117 0.467246 0.029 Uiso 1 1 calc R . . . .
C15 C 0.6227(7) 0.7784(8) 0.3099(4) 0.0119(15) Uani 1 1 d . U . . .
C19C C -0.0645(9) 0.1625(8) 0.7468(4) 0.0174(16) Uani 1 1 d . U . . .
C20C C -0.0742(9) 0.2573(8) 0.8027(4) 0.0176(16) Uani 1 1 d . U . . .
C23B C 0.4210(8) 1.6642(8) 0.6864(4) 0.0176(8) Uani 1 1 d . U . . .
H23B H 0.429055 1.752543 0.679652 0.021 Uiso 1 1 calc R . . . .
C20 C 0.5761(8) 0.8533(8) 0.2637(3) 0.0126(14) Uani 1 1 d . U . . .
C3C C -0.2097(9) 0.5826(8) 0.6137(4) 0.0200(9) Uani 1 1 d . U . . .
H3C H -0.297970 0.561112 0.622203 0.024 Uiso 1 1 calc R . . . .
C3 C 0.7170(9) 0.4413(9) 0.3790(4) 0.022(2) Uani 1 1 d . U . . .
H3 H 0.789138 0.463359 0.358183 0.026 Uiso 1 1 calc R . . . .
C23C C -0.2245(8) 0.2877(8) 0.8871(3) 0.0152(16) Uani 1 1 d . U . . .
H23C H -0.264864 0.360500 0.870885 0.018 Uiso 1 1 calc R . . . .
C6B C 0.5692(8) 0.9412(8) 0.5810(4) 0.0220(19) Uani 1 1 d . U . . .
H6B H 0.649806 0.915384 0.564574 0.026 Uiso 1 1 calc R . . . .
C17A C 1.0893(10) -0.5639(9) 0.3584(4) 0.0223(18) Uani 1 1 d . U . . .
H17A H 1.110711 -0.585045 0.397458 0.027 Uiso 1 1 calc R . . . .
C7A C 1.1151(8) -0.1516(9) 0.2794(4) 0.0153(16) Uani 1 1 d . U . . .
H7A H 1.207647 -0.188211 0.275833 0.018 Uiso 1 1 calc R . . . .
C8B C 0.4494(8) 1.0791(8) 0.7743(4) 0.0145(16) Uani 1 1 d . U . . .
H8B H 0.372084 1.014571 0.762152 0.017 Uiso 1 1 calc R . . . .
C2C C -0.1956(8) 0.6447(8) 0.5631(4) 0.0207(18) Uani 1 1 d . U . . .
H2CA H -0.274011 0.663829 0.537620 0.025 Uiso 1 1 calc R . . . .
C24 C 0.2827(8) 0.7604(8) 0.0659(4) 0.0167(17) Uani 1 1 d . U . . .
H24 H 0.206927 0.709133 0.045871 0.020 Uiso 1 1 calc R . . . .
C22 C 0.4678(8) 0.8006(8) 0.1495(3) 0.0136(15) Uani 1 1 d . U . . .
C4B C 0.4566(9) 1.0682(8) 0.6596(4) 0.0170(7) Uani 1 1 d . U . . .
C15C C -0.0286(7) 0.1791(8) 0.6421(4) 0.0160(16) Uani 1 1 d . U . . .
H15C H -0.007968 0.229244 0.612326 0.019 Uiso 1 1 calc R . . . .
C5B C 0.5740(8) 1.0342(9) 0.6339(4) 0.0216(19) Uani 1 1 d . U . . .
H5B H 0.658926 1.072954 0.651546 0.026 Uiso 1 1 calc R . . . .
C3B C 0.3282(9) 1.0170(9) 0.6317(4) 0.0200(9) Uani 1 1 d . U . . .
H3B H 0.248165 1.041954 0.648900 0.024 Uiso 1 1 calc R . . . .
C10C C -0.0514(8) 0.5213(8) 0.8218(4) 0.0149(15) Uani 1 1 d . U . . .
H10C H -0.128948 0.527635 0.846034 0.018 Uiso 1 1 calc R . . . .
C3A C 1.0039(9) -0.0088(9) 0.3598(4) 0.0200(9) Uani 1 1 d . U . . .
H3A H 0.916818 -0.031534 0.338494 0.024 Uiso 1 1 calc R . . . .
C27B C 0.3665(8) 1.2709(8) 0.7277(3) 0.0152(15) Uani 1 1 d . U . . .
H27B H 0.271070 1.237879 0.714247 0.018 Uiso 1 1 calc R . . . .
C16A C 1.0673(9) -0.4314(8) 0.3480(4) 0.0206(18) Uani 1 1 d . U . . .
H16A H 1.068073 -0.364298 0.380510 0.025 Uiso 1 1 calc R . . . .
C22C C -0.1217(8) 0.2194(8) 0.8590(4) 0.0148(16) Uani 1 1 d . U . . .
C5A C 1.2539(9) -0.0244(9) 0.3722(4) 0.0194(19) Uani 1 1 d . U . . .
H5A H 1.335138 -0.059363 0.359190 0.023 Uiso 1 1 calc R . . . .
C27 C 0.5078(8) 0.9139(8) 0.1258(3) 0.0164(16) Uani 1 1 d . U . . .
H27 H 0.583140 0.965900 0.145689 0.020 Uiso 1 1 calc R . . . .
C27C C -0.0711(8) 0.1006(8) 0.8820(4) 0.0171(16) Uani 1 1 d . U . . .
H27C H -0.008558 0.047605 0.862013 0.020 Uiso 1 1 calc R . . . .
C20A C 1.0445(8) -0.4995(8) 0.2398(4) 0.0156(15) Uani 1 1 d . U . . .
C21 C 0.5417(8) 0.7622(8) 0.2060(3) 0.0138(15) Uani 1 1 d . U . . .
C17C C -0.0707(8) -0.0356(8) 0.6737(4) 0.0176(8) Uani 1 1 d . U . . .
H17C H -0.077291 -0.127987 0.664686 0.021 Uiso 1 1 calc R . . . .
C1B C 0.4369(9) 0.8884(8) 0.5539(4) 0.0198(8) Uani 1 1 d . U . . .
C22A C 1.0446(8) -0.5041(8) 0.1220(4) 0.0164(16) Uani 1 1 d . U . . .
C18 C 0.5963(8) 1.0513(8) 0.3359(4) 0.0176(8) Uani 1 1 d . U . . .
H18 H 0.586360 1.142951 0.344766 0.021 Uiso 1 1 calc R . . . .
C13A C 1.0065(7) -0.3032(8) 0.2008(4) 0.0150(15) Uani 1 1 d . U . . .
C14 C 0.6339(9) 0.6354(7) 0.2839(4) 0.0143(15) Uani 1 1 d . U . . .
H14 H 0.731522 0.609217 0.287331 0.017 Uiso 1 1 calc R . . . .
C2B C 0.3181(8) 0.9283(8) 0.5781(4) 0.0183(17) Uani 1 1 d . U . . .
H2BA H 0.231517 0.896445 0.559024 0.022 Uiso 1 1 calc R . . . .
C1 C 0.6425(9) 0.3515(8) 0.4635(4) 0.0198(8) Uani 1 1 d . U . . .
C16C C -0.0506(9) 0.0397(9) 0.6292(4) 0.0175(17) Uani 1 1 d . U . . .
H16C H -0.051394 -0.001553 0.589709 0.021 Uiso 1 1 calc R . . . .
C18A C 1.0781(8) -0.6655(8) 0.3077(3) 0.0176(8) Uani 1 1 d . U . . .
H18A H 1.085270 -0.754342 0.314211 0.021 Uiso 1 1 calc R . . . .
C15A C 1.0445(8) -0.4003(8) 0.2900(4) 0.0153(15) Uani 1 1 d . U . . .
C2A C 1.0146(9) 0.0798(9) 0.4122(4) 0.0212(19) Uani 1 1 d . U . . .
H2AA H 0.934728 0.113209 0.427197 0.025 Uiso 1 1 calc R . . . .
C22B C 0.4219(9) 1.6358(8) 0.7465(4) 0.0202(17) Uani 1 1 d . U . . .
H22B H 0.429892 1.703947 0.778857 0.024 Uiso 1 1 calc R . . . .
C21C C -0.0443(7) 0.3819(8) 0.7911(4) 0.0102(15) Uani 1 1 d . U . . .
C26B C 0.3889(8) 1.4024(8) 0.7046(4) 0.0149(15) Uani 1 1 d . U . . .
C4A C 1.1240(8) -0.0657(8) 0.3380(4) 0.0170(7) Uani 1 1 d . U . . .
C24A C 1.1584(9) -0.6636(10) 0.0566(4) 0.026(2) Uani 1 1 d . U . . .
H24A H 1.222566 -0.731253 0.052393 0.032 Uiso 1 1 calc R . . . .
C2 C 0.7457(10) 0.3802(8) 0.4313(4) 0.0233(19) Uani 1 1 d . U . . .
H2D H 0.836817 0.358836 0.444242 0.028 Uiso 1 1 calc R . . . .
C1A C 1.1420(8) 0.1183(8) 0.4420(4) 0.0198(8) Uani 1 1 d . U . . .
C10B C 0.4093(7) 1.1859(8) 0.8264(4) 0.0143(15) Uani 1 1 d . U . . .
H10B H 0.487450 1.201820 0.858706 0.017 Uiso 1 1 calc R . . . .
C14A C 1.0123(7) -0.2683(8) 0.2674(4) 0.0156(15) Uani 1 1 d . U . . .
H14A H 0.921118 -0.238390 0.277548 0.019 Uiso 1 1 calc R . . . .
C9 C 0.4285(8) 0.3199(8) 0.2352(4) 0.0148(17) Uani 1 1 d . U . . .
H9A H 0.440567 0.267825 0.268710 0.018 Uiso 1 1 calc R . . . .
H9B H 0.344391 0.370540 0.238300 0.018 Uiso 1 1 calc R . . . .
C12A C 0.8618(11) -0.0452(9) 0.0959(4) 0.027(2) Uani 1 1 d . U . . .
H12E H 0.930755 -0.072461 0.069193 0.033 Uiso 1 1 calc R . . . .
H12F H 0.771748 -0.049369 0.071391 0.033 Uiso 1 1 calc R . . . .
C1C C -0.0618(9) 0.6787(8) 0.5504(4) 0.0198(8) Uani 1 1 d . U . . .
C8A C 1.0746(7) -0.0748(8) 0.2230(3) 0.0144(15) Uani 1 1 d . U . . .
H8A H 1.003024 -0.010604 0.233275 0.017 Uiso 1 1 calc R . . . .
C13C C -0.0150(8) 0.3819(8) 0.7284(4) 0.0128(15) Uani 1 1 d . U . . .
H13C H 0.082343 0.408205 0.728343 0.015 Uiso 1 1 calc R . . . .
C25C C -0.2160(9) 0.1394(9) 0.9622(4) 0.022(2) Uani 1 1 d . U . . .
H25C H -0.247481 0.114467 0.996644 0.027 Uiso 1 1 calc R . . . .
C15B C 0.4643(9) 1.5091(8) 0.8751(4) 0.0187(16) Uani 1 1 d . U . . .
C10 C 0.5555(8) 0.4974(8) 0.1868(3) 0.0148(15) Uani 1 1 d . U . . .
H10 H 0.465121 0.489589 0.161503 0.018 Uiso 1 1 calc R . . . .
C7 C 0.5415(7) 0.5216(8) 0.2973(4) 0.0153(15) Uani 1 1 d . U . . .
H7 H 0.445716 0.552873 0.295876 0.018 Uiso 1 1 calc R . . . .
C13 C 0.5774(7) 0.6396(8) 0.2182(4) 0.0149(15) Uani 1 1 d . U . . .
C21B C 0.4105(8) 1.5026(8) 0.7559(4) 0.0150(15) Uani 1 1 d . U . . .
C10A C 1.0088(8) -0.1783(8) 0.1703(4) 0.0187(16) Uani 1 1 d . U . . .
H10A H 1.071010 -0.190731 0.138932 0.022 Uiso 1 1 calc R . . . .
C14B C 0.4161(7) 1.4399(8) 0.8123(4) 0.0133(15) Uani 1 1 d . U . . .
C25B C 0.3918(8) 1.4332(9) 0.6469(4) 0.0215(17) Uani 1 1 d . U . . .
H25B H 0.382829 1.366456 0.613958 0.026 Uiso 1 1 calc R . . . .
C9B C 0.5805(8) 1.0045(8) 0.7904(4) 0.0151(16) Uani 1 1 d . U . . .
H9BA H 0.601473 0.946499 0.754897 0.018 Uiso 1 1 calc R . . . .
H9BB H 0.657353 1.067905 0.802646 0.018 Uiso 1 1 calc R . . . .
C20B C 0.5649(9) 1.6106(9) 0.8825(4) 0.0169(17) Uani 1 1 d . U . . .
H20B H 0.597027 1.639438 0.848960 0.020 Uiso 1 1 calc R . . . .
C6A C 1.2629(9) 0.0651(9) 0.4237(4) 0.026(2) Uani 1 1 d . U . . .
H6A H 1.348688 0.089458 0.445900 0.031 Uiso 1 1 calc R . . . .
C25 C 0.3254(9) 0.8743(9) 0.0432(4) 0.0200(19) Uani 1 1 d . U . . .
H25 H 0.278423 0.898953 0.007766 0.024 Uiso 1 1 calc R . . . .
C7B C 0.4672(9) 1.1563(9) 0.7212(4) 0.0164(17) Uani 1 1 d . U . . .
H7B H 0.561181 1.195978 0.728943 0.020 Uiso 1 1 calc R . . . .
C11B C 0.2767(9) 1.1434(8) 0.8528(4) 0.0170(17) Uani 1 1 d . U . . .
H11C H 0.230458 1.223153 0.868277 0.020 Uiso 1 1 calc R . . . .
H11D H 0.213322 1.095469 0.820280 0.020 Uiso 1 1 calc R . . . .
C16B C 0.4156(8) 1.4696(9) 0.9244(4) 0.0202(17) Uani 1 1 d . U . . .
H16B H 0.348750 1.401430 0.918949 0.024 Uiso 1 1 calc R . . . .
C7C C -0.1114(8) 0.4966(8) 0.7098(4) 0.0154(15) Uani 1 1 d . U . . .
H7C H -0.207967 0.464462 0.706039 0.018 Uiso 1 1 calc R . . . .
C26 C 0.4376(9) 0.9500(9) 0.0734(4) 0.0218(18) Uani 1 1 d . U . . .
H26 H 0.465940 1.025754 0.058400 0.026 Uiso 1 1 calc R . . . .
C21A C 1.0267(8) -0.4359(8) 0.1828(4) 0.0165(15) Uani 1 1 d . U . . .
C11A C 0.8608(10) -0.1430(9) 0.1415(4) 0.0252(19) Uani 1 1 d . U . . .
H11E H 0.813124 -0.224518 0.121713 0.030 Uiso 1 1 calc R . . . .
H11F H 0.808264 -0.105519 0.173435 0.030 Uiso 1 1 calc R . . . .
C8 C 0.5500(7) 0.4165(7) 0.2415(3) 0.0127(15) Uani 1 1 d . U . . .
H8 H 0.636512 0.367498 0.247677 0.015 Uiso 1 1 calc R . . . .
C18B C 0.5667(9) 1.6309(9) 0.9911(4) 0.0221(18) Uani 1 1 d . U . . .
H18B H 0.599654 1.671554 1.029793 0.026 Uiso 1 1 calc R . . . .
C11C C 0.0845(9) 0.5591(9) 0.8629(4) 0.0212(19) Uani 1 1 d . U . . .
H11A H 0.158117 0.563640 0.837638 0.025 Uiso 1 1 calc R . . . .
H11B H 0.106594 0.487932 0.887408 0.025 Uiso 1 1 calc R . . . .
C9A C 1.2008(8) 0.0039(8) 0.2106(4) 0.0179(18) Uani 1 1 d . U . . .
H9AA H 1.236492 0.063075 0.246800 0.021 Uiso 1 1 calc R . . . .
H9AB H 1.273533 -0.057377 0.200441 0.021 Uiso 1 1 calc R . . . .
C9C C -0.2041(8) 0.6929(8) 0.7719(4) 0.0162(17) Uani 1 1 d . U . . .
H9CA H -0.211411 0.743004 0.737646 0.019 Uiso 1 1 calc R . . . .
H9CB H -0.288432 0.639080 0.768402 0.019 Uiso 1 1 calc R . . . .
C13B C 0.3876(8) 1.3052(8) 0.7953(4) 0.0159(15) Uani 1 1 d . U . . .
C12 C 0.6505(10) 0.3299(9) 0.1058(4) 0.023(2) Uani 1 1 d . U . . .
H12G H 0.561542 0.328577 0.080663 0.028 Uiso 1 1 calc R . . . .
H12H H 0.722600 0.323701 0.079313 0.028 Uiso 1 1 calc R . . . .
C17B C 0.4628(9) 1.5279(9) 0.9817(4) 0.0250(18) Uani 1 1 d . U . . .
H17B H 0.426909 1.500077 1.014612 0.030 Uiso 1 1 calc R . . . .
C25A C 1.0813(9) -0.6276(10) 0.0065(4) 0.028(2) Uani 1 1 d . U . . .
H25A H 1.093059 -0.669084 -0.031918 0.034 Uiso 1 1 calc R . . . .
C11 C 0.6686(9) 0.4634(8) 0.1475(4) 0.0173(17) Uani 1 1 d . U . . .
H11G H 0.756097 0.462495 0.173520 0.021 Uiso 1 1 calc R . . . .
H11H H 0.675386 0.534168 0.122616 0.021 Uiso 1 1 calc R . . . .
C26C C -0.1146(9) 0.0652(9) 0.9334(4) 0.0197(18) Uani 1 1 d . U . . .
H26C H -0.076945 -0.008823 0.949625 0.024 Uiso 1 1 calc R . . . .
C19B C 0.6170(9) 1.6685(9) 0.9408(4) 0.026(2) Uani 1 1 d . U . . .
H19B H 0.686886 1.733705 0.945834 0.031 Uiso 1 1 calc R . . . .
C19A C 1.0567(8) -0.6349(8) 0.2488(4) 0.0189(16) Uani 1 1 d . U . . .
H19A H 1.050572 -0.702075 0.216104 0.023 Uiso 1 1 calc R . . . .
C23A C 1.1423(8) -0.6015(9) 0.1131(4) 0.0198(18) Uani 1 1 d . U . . .
H23A H 1.198639 -0.625547 0.146384 0.024 Uiso 1 1 calc R . . . .
C26A C 0.9843(10) -0.5269(9) 0.0141(4) 0.0271(19) Uani 1 1 d . U . . .
H26A H 0.932613 -0.500248 -0.019867 0.033 Uiso 1 1 calc R . . . .
C8C C -0.0841(8) 0.6022(8) 0.7681(4) 0.0153(15) Uani 1 1 d . U . . .
H8C H -0.001334 0.655742 0.765023 0.018 Uiso 1 1 calc R . . . .
C12C C 0.0857(10) 0.6942(9) 0.9063(4) 0.023(2) Uani 1 1 d . U . . .
H12A H 0.008600 0.694035 0.929931 0.028 Uiso 1 1 calc R . . . .
H12B H 0.171287 0.702796 0.933938 0.028 Uiso 1 1 calc R . . . .
C27A C 0.9636(8) -0.4662(9) 0.0706(4) 0.0210(18) Uani 1 1 d . U . . .
H27A H 0.896960 -0.400915 0.074908 0.025 Uiso 1 1 calc R . . . .
C12B C 0.3052(11) 1.0559(8) 0.9032(4) 0.0249(19) Uani 1 1 d . U . . .
H12C H 0.387120 1.090217 0.930073 0.030 Uiso 1 1 calc R . . . .
H12D H 0.227270 1.060420 0.926598 0.030 Uiso 1 1 calc R . . . .

loop_
_atom_site_aniso_label
_atom_site_aniso_U_11
_atom_site_aniso_U_22
_atom_site_aniso_U_33
_atom_site_aniso_U_23
_atom_site_aniso_U_13
_atom_site_aniso_U_12
Br1C 0.0277(5) 0.0249(5) 0.0161(4) 0.0087(4) 0.0022(4) 0.0041(4)
Br1B 0.0430(6) 0.0209(6) 0.0181(5) -0.0036(4) 0.0044(5) 0.0053(5)
Br1A 0.0408(6) 0.0305(6) 0.0158(4) -0.0049(4) 0.0080(4) -0.0052(5)
Br1 0.0970(11) 0.0230(6) 0.0151(4) 0.0080(4) -0.0054(6) -0.0033(6)
O1 0.0222(11) 0.0141(11) 0.0324(13) 0.0056(9) 0.0049(11) -0.0011(10)
O1C 0.0222(11) 0.0141(11) 0.0324(13) 0.0056(9) 0.0049(11) -0.0011(10)
O1B 0.0222(11) 0.0141(11) 0.0324(13) 0.0056(9) 0.0049(11) -0.0011(10)
O1A 0.0222(11) 0.0141(11) 0.0324(13) 0.0056(9) 0.0049(11) -0.0011(10)
C6C 0.016(4) 0.016(5) 0.024(5) -0.002(3) 0.000(3) -0.003(3)
O2A 0.023(3) 0.021(3) 0.056(5) 0.014(3) 0.005(3) -0.004(3)
C5C 0.014(4) 0.006(4) 0.033(5) 0.004(4) -0.002(3) -0.002(3)
O2B 0.0222(11) 0.0141(11) 0.0324(13) 0.0056(9) 0.0049(11) -0.0011(10)
C5 0.0167(19) 0.015(2) 0.027(2) -0.0004(16) 0.0027(16) -0.0069(16)
C4C 0.0180(17) 0.0088(17) 0.0252(19) 0.0055(13) 0.0033(14) -0.0031(15)
C17 0.022(5) 0.017(4) 0.017(4) -0.006(3) 0.004(3) -0.007(3)
O2C 0.0222(11) 0.0141(11) 0.0324(13) 0.0056(9) 0.0049(11) -0.0011(10)
C14C 0.011(3) 0.012(4) 0.019(4) 0.000(3) -0.002(3) 0.000(3)
O2 0.0222(11) 0.0141(11) 0.0324(13) 0.0056(9) 0.0049(11) -0.0011(10)
C4 0.0180(17) 0.0088(17) 0.0252(19) 0.0055(13) 0.0033(14) -0.0031(15)
C24B 0.021(4) 0.021(4) 0.017(4) 0.004(3) -0.009(4) 0.000(4)
C19 0.019(4) 0.006(3) 0.024(4) 0.003(3) 0.002(3) 0.000(3)
C24C 0.018(4) 0.018(5) 0.021(5) -0.003(4) 0.000(3) -0.001(3)
C18C 0.013(4) 0.018(4) 0.020(4) 0.001(3) 0.000(3) -0.001(3)
C23 0.014(4) 0.011(4) 0.024(4) 0.003(3) 0.004(3) 0.008(3)
C16 0.021(4) 0.022(4) 0.015(4) 0.005(3) -0.005(4) -0.001(4)
C6 0.028(4) 0.020(5) 0.024(5) -0.005(4) 0.011(3) -0.002(3)
C15 0.008(4) 0.006(3) 0.022(3) 0.003(3) 0.004(3) 0.002(3)
C19C 0.021(4) 0.013(4) 0.019(4) 0.002(3) 0.004(4) 0.006(3)
C20C 0.026(4) 0.006(4) 0.021(4) 0.005(3) -0.001(3) -0.002(3)
C23B 0.017(2) 0.0078(17) 0.028(2) 0.0012(13) 0.0043(18) -0.0017(16)
C20 0.011(3) 0.012(3) 0.014(3) 0.001(3) 0.001(3) -0.008(3)
C3C 0.0167(19) 0.015(2) 0.027(2) -0.0004(16) 0.0027(16) -0.0069(16)
C3 0.018(4) 0.023(5) 0.027(5) 0.013(4) 0.002(3) -0.004(4)
C23C 0.020(5) 0.005(4) 0.017(4) -0.002(3) -0.006(3) -0.003(3)
C6B 0.018(4) 0.010(4) 0.041(5) 0.006(4) 0.012(4) 0.004(3)
C17A 0.030(5) 0.016(4) 0.023(4) 0.006(3) 0.009(4) 0.006(4)
C7A 0.012(4) 0.010(4) 0.026(4) 0.007(3) 0.009(3) 0.005(3)
C8B 0.013(3) 0.007(4) 0.022(4) -0.003(3) -0.001(3) -0.003(3)
C2C 0.015(3) 0.015(5) 0.029(5) -0.001(3) -0.005(3) 0.002(3)
C24 0.020(4) 0.010(4) 0.018(4) -0.007(3) 0.003(3) -0.002(3)
C22 0.021(4) 0.009(4) 0.010(3) -0.003(3) 0.006(3) 0.003(3)
C4B 0.0180(17) 0.0088(17) 0.0252(19) 0.0055(13) 0.0033(14) -0.0031(15)
C15C 0.015(4) 0.016(4) 0.020(4) 0.008(3) 0.007(3) 0.005(3)
C5B 0.008(3) 0.016(5) 0.039(5) 0.002(4) -0.002(3) -0.002(3)
C3B 0.0167(19) 0.015(2) 0.027(2) -0.0004(16) 0.0027(16) -0.0069(16)
C10C 0.017(3) 0.009(4) 0.020(4) 0.002(3) 0.006(3) 0.006(3)
C3A 0.0167(19) 0.015(2) 0.027(2) -0.0004(16) 0.0027(16) -0.0069(16)
C27B 0.018(4) 0.010(4) 0.016(4) -0.003(3) 0.000(3) 0.000(3)
C16A 0.031(5) 0.015(4) 0.016(4) 0.002(3) 0.005(3) -0.005(3)
C22C 0.009(3) 0.017(4) 0.016(4) -0.001(3) -0.003(3) -0.006(3)
C5A 0.013(3) 0.017(5) 0.030(5) -0.002(3) 0.013(3) 0.003(3)
C27 0.014(4) 0.015(4) 0.019(4) 0.000(3) 0.001(3) -0.002(3)
C27C 0.019(4) 0.013(4) 0.018(4) 0.003(3) -0.001(3) 0.000(3)
C20A 0.016(4) 0.010(3) 0.021(3) 0.002(3) 0.007(3) -0.001(3)
C21 0.018(4) 0.007(3) 0.015(3) -0.002(3) 0.004(3) -0.001(3)
C17C 0.017(2) 0.0078(17) 0.028(2) 0.0012(13) 0.0043(18) -0.0017(16)
C1B 0.0304(19) 0.0094(17) 0.020(2) 0.0025(14) 0.0028(15) 0.0008(15)
C22A 0.019(4) 0.011(4) 0.020(4) 0.003(3) 0.005(3) -0.003(3)
C18 0.017(2) 0.0078(17) 0.028(2) 0.0012(13) 0.0043(18) -0.0017(16)
C13A 0.008(3) 0.013(3) 0.024(4) 0.003(3) 0.000(3) -0.004(3)
C14 0.013(3) 0.005(3) 0.025(4) 0.002(3) 0.000(3) 0.000(3)
C2B 0.020(4) 0.016(4) 0.018(4) 0.003(3) -0.005(3) 0.005(3)
C1 0.0304(19) 0.0094(17) 0.020(2) 0.0025(14) 0.0028(15) 0.0008(15)
C16C 0.016(4) 0.019(4) 0.016(4) -0.004(3) 0.003(3) 0.000(3)
C18A 0.017(2) 0.0078(17) 0.028(2) 0.0012(13) 0.0043(18) -0.0017(16)
C15A 0.013(4) 0.013(4) 0.020(4) 0.000(3) 0.001(3) -0.008(3)
C2A 0.022(4) 0.022(5) 0.021(4) 0.001(3) 0.010(3) -0.001(3)
C22B 0.022(4) 0.015(4) 0.023(4) 0.004(3) 0.000(4) -0.006(3)
C21C 0.006(3) 0.008(3) 0.018(4) 0.004(3) 0.002(3) 0.001(3)
C26B 0.011(4) 0.013(4) 0.021(4) 0.004(3) 0.001(3) 0.006(3)
C4A 0.0180(17) 0.0088(17) 0.0252(19) 0.0055(13) 0.0033(14) -0.0031(15)
C24A 0.029(5) 0.020(5) 0.030(5) -0.005(4) 0.009(4) 0.002(4)
C2 0.033(4) 0.013(5) 0.023(5) 0.006(4) 0.000(4) 0.008(4)
C1A 0.0304(19) 0.0094(17) 0.020(2) 0.0025(14) 0.0028(15) 0.0008(15)
C10B 0.010(3) 0.013(4) 0.021(4) 0.004(3) 0.004(3) -0.002(3)
C14A 0.011(3) 0.013(4) 0.023(4) 0.003(3) 0.001(3) 0.000(3)
C9 0.011(4) 0.009(4) 0.025(4) 0.005(3) 0.004(3) 0.004(3)
C12A 0.022(5) 0.029(5) 0.036(5) 0.017(4) 0.011(4) 0.012(4)
C1C 0.0304(19) 0.0094(17) 0.020(2) 0.0025(14) 0.0028(15) 0.0008(15)
C8A 0.011(3) 0.010(4) 0.023(4) 0.000(3) 0.008(3) 0.004(3)
C13C 0.012(3) 0.011(4) 0.014(4) 0.002(3) -0.003(3) 0.000(3)
C25C 0.029(5) 0.019(5) 0.020(5) 0.005(3) 0.004(4) -0.003(3)
C15B 0.025(4) 0.009(4) 0.021(4) 0.000(3) 0.001(3) 0.010(3)
C10 0.016(3) 0.014(4) 0.014(3) 0.003(3) 0.001(3) -0.006(3)
C7 0.008(3) 0.016(4) 0.020(4) 0.001(3) -0.003(3) -0.005(3)
C13 0.011(4) 0.011(3) 0.024(4) 0.002(3) 0.007(3) -0.001(3)
C21B 0.013(4) 0.010(3) 0.021(4) 0.001(3) -0.001(3) 0.004(3)
C10A 0.019(4) 0.015(4) 0.024(4) 0.007(3) 0.007(3) 0.001(3)
C14B 0.007(3) 0.009(3) 0.023(4) 0.000(3) 0.001(3) 0.002(3)
C25B 0.023(4) 0.021(4) 0.019(4) -0.001(3) 0.000(4) -0.002(4)
C9B 0.018(4) 0.009(4) 0.018(4) -0.002(3) 0.004(3) 0.000(3)
C20B 0.021(4) 0.014(4) 0.014(4) -0.003(3) 0.000(3) 0.003(3)
C6A 0.024(4) 0.031(6) 0.019(5) -0.005(4) 0.002(3) -0.009(4)
C25 0.017(4) 0.020(5) 0.025(4) 0.007(3) 0.006(3) 0.004(3)
C7B 0.016(4) 0.005(4) 0.026(4) -0.004(3) 0.002(3) -0.003(3)
C11B 0.015(4) 0.016(4) 0.020(4) 0.004(3) 0.006(3) -0.002(3)
C16B 0.011(4) 0.022(5) 0.028(4) 0.006(3) 0.001(3) 0.008(3)
C7C 0.016(4) 0.008(4) 0.022(4) 0.003(3) 0.004(3) 0.002(3)
C26 0.022(4) 0.016(5) 0.029(5) 0.011(4) 0.004(3) 0.008(3)
C21A 0.014(4) 0.012(4) 0.023(3) 0.003(3) -0.001(3) -0.006(3)
C11A 0.027(4) 0.018(5) 0.030(5) 0.008(3) -0.003(4) 0.000(4)
C8 0.011(4) 0.007(4) 0.020(4) 0.007(3) -0.001(3) -0.002(3)
C18B 0.027(4) 0.020(5) 0.018(4) -0.003(3) 0.001(4) 0.013(3)
C11C 0.024(4) 0.016(4) 0.024(5) 0.010(4) -0.002(4) 0.002(4)
C9A 0.013(4) 0.018(5) 0.023(5) 0.002(3) 0.001(3) -0.009(3)
C9C 0.013(4) 0.008(4) 0.026(4) -0.003(3) 0.002(3) -0.002(3)
C13B 0.013(4) 0.015(3) 0.019(4) 0.002(3) 0.002(3) 0.002(3)
C12 0.040(5) 0.012(4) 0.020(5) 0.005(3) 0.010(4) 0.006(4)
C17B 0.035(5) 0.015(4) 0.026(4) 0.005(3) 0.004(4) 0.011(3)
C25A 0.027(5) 0.037(6) 0.018(4) -0.008(4) 0.008(3) -0.009(4)
C11 0.023(4) 0.013(4) 0.017(4) 0.004(3) 0.002(3) 0.003(3)
C26C 0.024(4) 0.013(5) 0.021(4) 0.005(3) -0.002(3) -0.001(3)
C19B 0.032(5) 0.016(5) 0.027(5) -0.003(4) 0.000(4) 0.004(3)
C19A 0.022(4) 0.009(4) 0.027(4) 0.002(3) 0.011(4) 0.004(3)
C23A 0.014(4) 0.017(5) 0.027(4) -0.001(4) 0.004(3) -0.005(3)
C26A 0.036(5) 0.022(5) 0.021(4) 0.005(3) -0.007(4) -0.014(4)
C8C 0.013(4) 0.013(4) 0.020(4) 0.002(3) 0.002(3) -0.005(3)
C12C 0.029(5) 0.014(4) 0.026(5) 0.006(3) -0.005(4) -0.007(4)
C27A 0.020(4) 0.021(5) 0.021(4) 0.003(3) -0.002(3) -0.004(3)
C12B 0.028(4) 0.022(5) 0.029(5) 0.007(3) 0.016(5) 0.016(4)

loop_
_atom_type_symbol
_atom_type_description
_atom_type_scat_dispersion_real
_atom_type_scat_dispersion_imag
_atom_type_scat_source
C C 0.0033 0.0016 'International Tables Vol C Tables 4.2.6.8 and 6.1.1.4'
H H 0.0000 0.0000 'International Tables Vol C Tables 4.2.6.8 and 6.1.1.4'
Br Br -0.2901 2.4595 'International Tables Vol C Tables 4.2.6.8 and 6.1.1.4'
O O 0.0106 0.0060 'International Tables Vol C Tables 4.2.6.8 and 6.1.1.4'

loop_
_exptl_crystal_face_index_h
_exptl_crystal_face_index_k
_exptl_crystal_face_index_l
_exptl_crystal_face_perp_dist
0 5 -2 0.0754
0 -5 2 0.0779
-5 0 2 0.1407
0 0 -1 0.0721
0 0 1 0.0508
5 0 -2 0.1412

loop_
_geom_angle_atom_site_label_1
_geom_angle_atom_site_label_2
_geom_angle_atom_site_label_3
_geom_angle
_geom_angle_site_symmetry_1
_geom_angle_site_symmetry_3
_geom_angle_publ_flag
C9 O1 H1 109.5 . . ?
C9C O1C H1C 109.5 . . ?
C9B O1B H1B 109.5 . . ?
C9A O1A H1A 109.5 . . ?
C5C C6C H6C 119.4 . . ?
C1C C6C H6C 119.4 . . ?
C1C C6C C5C 121.3(8) . . ?
C12A O2A H2A 109.5 . . ?
C6C C5C H5C 120.4 . . ?
C6C C5C C4C 119.1(8) . . ?
C4C C5C H5C 120.4 . . ?
C12B O2B H2B 109.5 . . ?
C4 C5 H5 119.3 . . ?
C4 C5 C6 121.4(8) . . ?
C6 C5 H5 119.3 . . ?
C5C C4C C3C 118.9(8) . . ?
C5C C4C C7C 122.3(8) . . ?
C3C C4C C7C 118.6(7) . . ?
C16 C17 H17 120.2 . . ?
C18 C17 H17 120.2 . . ?
C18 C17 C16 119.5(7) . . ?
C12C O2C H2C 109.5 . . ?
C19C C14C C13C 107.1(7) . . ?
C15C C14C C19C 121.8(8) . . ?
C15C C14C C13C 130.9(8) . . ?
C12 O2 H2 109.5 . . ?
C5 C4 C3 118.5(8) . . ?
C5 C4 C7 119.2(7) . . ?
C3 C4 C7 122.2(7) . . ?
C23B C24B H24B 119.7 . . ?
C23B C24B C25B 120.6(8) . . ?
C25B C24B H24B 119.7 . . ?
C20 C19 H19 120.5 . . ?
C18 C19 H19 120.5 . . ?
C18 C19 C20 118.9(7) . . ?
C23C C24C H24C 119.0 . . ?
C23C C24C C25C 121.9(8) . . ?
C25C C24C H24C 119.0 . . ?
C19C C18C H18C 119.9 . . ?
C17C C18C H18C 119.9 . . ?
C17C C18C C19C 120.2(8) . . ?
C24 C23 H23 119.7 . . ?
C22 C23 H23 119.7 . . ?
C22 C23 C24 120.6(7) . . ?
C17 C16 H16 120.8 . . ?
C17 C16 C15 118.5(7) . . ?
C15 C16 H16 120.8 . . ?
C5 C6 H6 120.8 . . ?
C1 C6 C5 118.5(8) . . ?
C1 C6 H6 120.8 . . ?
C16 C15 C14 129.7(7) . . ?
C20 C15 C16 120.7(7) . . ?
C20 C15 C14 109.5(7) . . ?
C14C C19C C20C 108.0(7) . . ?
C18C C19C C14C 117.7(8) . . ?
C18C C19C C20C 134.2(8) . . ?
C19C C20C C22C 124.5(7) . . ?
C21C C20C C19C 108.2(7) . . ?
C21C C20C C22C 127.1(8) . . ?
C24B C23B H23B 118.9 . . ?
C24B C23B C22B 122.3(8) . . ?
C22B C23B H23B 118.9 . . ?
C19 C20 C21 131.4(7) . . ?
C15 C20 C19 119.4(7) . . ?
C15 C20 C21 109.3(7) . . ?
C4C C3C H3C 119.7 . . ?
C2C C3C C4C 120.7(8) . . ?
C2C C3C H3C 119.7 . . ?
C4 C3 H3 120.0 . . ?
C4 C3 C2 120.0(8) . . ?
C2 C3 H3 120.0 . . ?
C24C C23C H23C 119.3 . . ?
C24C C23C C22C 121.5(8) . . ?
C22C C23C H23C 119.3 . . ?
C5B C6B H6B 121.1 . . ?
C5B C6B C1B 117.7(8) . . ?
C1B C6B H6B 121.1 . . ?
C16A C17A H17A 120.7 . . ?
C16A C17A C18A 118.5(8) . . ?
C18A C17A H17A 120.7 . . ?
C4A C7A H7A 107.2 . . ?
C4A C7A C14A 118.5(7) . . ?
C4A C7A C8A 113.8(7) . . ?
C14A C7A H7A 107.2 . . ?
C14A C7A C8A 102.5(6) . . ?
C8A C7A H7A 107.2 . . ?
C10B C8B H8B 108.9 . . ?
C9B C8B H8B 108.9 . . ?
C9B C8B C10B 114.8(6) . . ?
C9B C8B C7B 109.5(7) . . ?
C7B C8B H8B 108.9 . . ?
C7B C8B C10B 105.7(6) . . ?
C3C C2C H2CA 120.1 . . ?
C3C C2C C1C 119.8(8) . . ?
C1C C2C H2CA 120.1 . . ?
C23 C24 H24 120.3 . . ?
C25 C24 C23 119.4(8) . . ?
C25 C24 H24 120.3 . . ?
C23 C22 C27 118.6(7) . . ?
C23 C22 C21 120.0(7) . . ?
C27 C22 C21 121.4(7) . . ?
C5B C4B C3B 119.9(8) . . ?
C5B C4B C7B 120.1(7) . . ?
C3B C4B C7B 119.9(8) . . ?
C14C C15C H15C 121.0 . . ?
C14C C15C C16C 118.1(8) . . ?
C16C C15C H15C 121.0 . . ?
C6B C5B H5B 119.3 . . ?
C4B C5B C6B 121.3(8) . . ?
C4B C5B H5B 119.3 . . ?
C4B C3B H3B 119.7 . . ?
C4B C3B C2B 120.6(8) . . ?
C2B C3B H3B 119.7 . . ?
C21C C10C H10C 109.4 . . ?
C21C C10C C11C 109.7(7) . . ?
C21C C10C C8C 102.7(6) . . ?
C11C C10C H10C 109.4 . . ?
C11C C10C C8C 115.8(7) . . ?
C8C C10C H10C 109.4 . . ?
C2A C3A H3A 119.6 . . ?
C2A C3A C4A 120.7(8) . . ?
C4A C3A H3A 119.6 . . ?
C26B C27B H27B 109.9 . . ?
C26B C27B C7B 122.7(7) . . ?
C7B C27B H27B 109.9 . . ?
C13B C27B H27B 109.9 . . ?
C13B C27B C26B 104.0(6) . . ?
C13B C27B C7B 99.2(6) . . ?
C17A C16A H16A 119.9 . . ?
C15A C16A C17A 120.2(8) . . ?
C15A C16A H16A 119.9 . . ?
C23C C22C C20C 122.3(8) . . ?
C23C C22C C27C 117.6(7) . . ?
C27C C22C C20C 119.8(7) . . ?
C4A C5A H5A 119.0 . . ?
C6A C5A H5A 119.0 . . ?
C6A C5A C4A 122.1(8) . . ?
C22 C27 H27 119.4 . . ?
C26 C27 C22 121.2(8) . . ?
C26 C27 H27 119.4 . . ?
C22C C27C H27C 120.0 . . ?
C26C C27C C22C 120.0(8) . . ?
C26C C27C H27C 120.0 . . ?
C15A C20A C21A 109.5(7) . . ?
C15A C20A C19A 119.7(7) . . ?
C19A C20A C21A 130.8(7) . . ?
C22 C21 C20 125.3(7) . . ?
C13 C21 C20 106.3(7) . . ?
C13 C21 C22 128.0(7) . . ?
C18C C17C H17C 119.5 . . ?
C16C C17C C18C 121.0(8) . . ?
C16C C17C H17C 119.5 . . ?
C6B C1B Br1B 119.7(7) . . ?
C2B C1B Br1B 119.5(6) . . ?
C2B C1B C6B 120.7(8) . . ?
C23A C22A C21A 122.3(8) . . ?
C23A C22A C27A 118.1(8) . . ?
C27A C22A C21A 119.6(8) . . ?
C17 C18 H18 118.6 . . ?
C19 C18 C17 122.9(8) . . ?
C19 C18 H18 118.6 . . ?
C14A C13A C10A 110.6(7) . . ?
C21A C13A C14A 113.9(7) . . ?
C21A C13A C10A 134.1(8) . . ?
C15 C14 H14 110.3 . . ?
C15 C14 C7 123.9(7) . . ?
C15 C14 C13 101.3(6) . . ?
C7 C14 H14 110.3 . . ?
C13 C14 H14 110.3 . . ?
C13 C14 C7 99.1(6) . . ?
C3B C2B H2BA 120.2 . . ?
C1B C2B C3B 119.6(8) . . ?
C1B C2B H2BA 120.2 . . ?
C6 C1 Br1 117.7(7) . . ?
C2 C1 Br1 121.6(6) . . ?
C2 C1 C6 120.6(8) . . ?
C15C C16C H16C 119.4 . . ?
C17C C16C C15C 121.2(8) . . ?
C17C C16C H16C 119.4 . . ?
C17A C18A H18A 119.2 . . ?
C19A C18A C17A 121.5(7) . . ?
C19A C18A H18A 119.2 . . ?
C16A C15A C20A 121.2(8) . . ?
C16A C15A C14A 130.2(8) . . ?
C20A C15A C14A 108.6(7) . . ?
C3A C2A H2AA 120.0 . . ?
C1A C2A C3A 119.9(8) . . ?
C1A C2A H2AA 120.0 . . ?
C23B C22B H22B 120.9 . . ?
C21B C22B C23B 118.1(8) . . ?
C21B C22B H22B 120.9 . . ?
C20C C21C C10C 137.1(8) . . ?
C20C C21C C13C 111.7(7) . . ?
C13C C21C C10C 110.6(7) . . ?
C21B C26B C27B 107.3(7) . . ?
C25B C26B C27B 131.3(7) . . ?
C25B C26B C21B 121.4(8) . . ?
C3A C4A C7A 121.2(7) . . ?
C3A C4A C5A 116.5(7) . . ?
C5A C4A C7A 121.9(7) . . ?
C25A C24A H24A 119.6 . . ?
C25A C24A C23A 120.8(9) . . ?
C23A C24A H24A 119.6 . . ?
C3 C2 H2D 119.6 . . ?
C1 C2 C3 120.9(8) . . ?
C1 C2 H2D 119.6 . . ?
C2A C1A Br1A 119.2(6) . . ?
C2A C1A C6A 122.2(8) . . ?
C6A C1A Br1A 118.6(6) . . ?
C8B C10B H10B 109.9 . . ?
C11B C10B C8B 112.3(6) . . ?
C11B C10B H10B 109.9 . . ?
C13B C10B C8B 102.0(6) . . ?
C13B C10B H10B 109.9 . . ?
C13B C10B C11B 112.6(6) . . ?
C7A C14A H14A 109.8 . . ?
C13A C14A C7A 101.5(6) . . ?
C13A C14A C15A 102.4(7) . . ?
C13A C14A H14A 109.8 . . ?
C15A C14A C7A 122.4(6) . . ?
C15A C14A H14A 109.8 . . ?
O1 C9 H9A 108.5 . . ?
O1 C9 H9B 108.5 . . ?
O1 C9 C8 115.0(6) . . ?
H9A C9 H9B 107.5 . . ?
C8 C9 H9A 108.5 . . ?
C8 C9 H9B 108.5 . . ?
O2A C12A H12E 108.8 . . ?
O2A C12A H12F 108.8 . . ?
O2A C12A C11A 114.0(8) . . ?
H12E C12A H12F 107.7 . . ?
C11A C12A H12E 108.8 . . ?
C11A C12A H12F 108.8 . . ?
C6C C1C Br1C 120.7(7) . . ?
C6C C1C C2C 120.1(8) . . ?
C2C C1C Br1C 119.1(7) . . ?
C7A C8A H8A 107.8 . . ?
C10A C8A C7A 107.3(6) . . ?
C10A C8A H8A 107.8 . . ?
C9A C8A C7A 110.0(6) . . ?
C9A C8A H8A 107.8 . . ?
C9A C8A C10A 115.9(7) . . ?
C14C C13C H13C 109.6 . . ?
C14C C13C C7C 122.6(6) . . ?
C21C C13C C14C 104.6(7) . . ?
C21C C13C H13C 109.6 . . ?
C21C C13C C7C 99.7(6) . . ?
C7C C13C H13C 109.6 . . ?
C24C C25C H25C 121.0 . . ?
C24C C25C C26C 117.9(8) . . ?
C26C C25C H25C 121.0 . . ?
C20B C15B C14B 119.0(8) . . ?
C16B C15B C14B 121.0(8) . . ?
C16B C15B C20B 120.0(8) . . ?
C13 C10 H10 109.3 . . ?
C13 C10 C8 102.1(6) . . ?
C8 C10 H10 109.3 . . ?
C11 C10 H10 109.3 . . ?
C11 C10 C13 109.6(6) . . ?
C11 C10 C8 117.0(7) . . ?
C4 C7 C14 116.2(6) . . ?
C4 C7 H7 108.2 . . ?
C4 C7 C8 114.1(7) . . ?
C14 C7 H7 108.2 . . ?
C14 C7 C8 101.6(6) . . ?
C8 C7 H7 108.2 . . ?
C21 C13 C14 113.4(7) . . ?
C21 C13 C10 137.0(7) . . ?
C14 C13 C10 108.7(6) . . ?
C22B C21B C26B 118.8(7) . . ?
C22B C21B C14B 131.3(8) . . ?
C26B C21B C14B 109.9(7) . . ?
C13A C10A C8A 101.6(6) . . ?
C13A C10A H10A 109.4 . . ?
C13A C10A C11A 112.0(6) . . ?
C8A C10A H10A 109.4 . . ?
C8A C10A C11A 114.7(7) . . ?
C11A C10A H10A 109.4 . . ?
C21B C14B C15B 125.2(7) . . ?
C13B C14B C15B 127.3(7) . . ?
C13B C14B C21B 107.0(7) . . ?
C24B C25B H25B 120.7 . . ?
C26B C25B C24B 118.6(8) . . ?
C26B C25B H25B 120.7 . . ?
O1B C9B C8B 111.9(6) . . ?
O1B C9B H9BA 109.2 . . ?
O1B C9B H9BB 109.2 . . ?
C8B C9B H9BA 109.2 . . ?
C8B C9B H9BB 109.2 . . ?
H9BA C9B H9BB 107.9 . . ?
C15B C20B H20B 120.4 . . ?
C15B C20B C19B 119.3(9) . . ?
C19B C20B H20B 120.4 . . ?
C5A C6A C1A 118.5(8) . . ?
C5A C6A H6A 120.8 . . ?
C1A C6A H6A 120.8 . . ?
C24 C25 H25 120.1 . . ?
C26 C25 C24 119.8(8) . . ?
C26 C25 H25 120.1 . . ?
C8B C7B C4B 114.0(7) . . ?
C8B C7B H7B 106.8 . . ?
C4B C7B H7B 106.8 . . ?
C27B C7B C8B 104.4(7) . . ?
C27B C7B C4B 117.4(7) . . ?
C27B C7B H7B 106.8 . . ?
C10B C11B H11C 108.7 . . ?
C10B C11B H11D 108.7 . . ?
H11C C11B H11D 107.6 . . ?
C12B C11B C10B 114.4(7) . . ?
C12B C11B H11C 108.7 . . ?
C12B C11B H11D 108.7 . . ?
C15B C16B H16B 119.3 . . ?
C15B C16B C17B 121.5(9) . . ?
C17B C16B H16B 119.3 . . ?
C4C C7C C13C 117.5(7) . . ?
C4C C7C H7C 108.1 . . ?
C4C C7C C8C 113.5(6) . . ?
C13C C7C H7C 108.1 . . ?
C13C C7C C8C 101.1(6) . . ?
C8C C7C H7C 108.1 . . ?
C27 C26 C25 120.4(8) . . ?
C27 C26 H26 119.8 . . ?
C25 C26 H26 119.8 . . ?
C22A C21A C20A 125.1(7) . . ?
C13A C21A C20A 105.3(7) . . ?
C13A C21A C22A 129.2(8) . . ?
C12A C11A C10A 113.9(8) . . ?
C12A C11A H11E 108.8 . . ?
C12A C11A H11F 108.8 . . ?
C10A C11A H11E 108.8 . . ?
C10A C11A H11F 108.8 . . ?
H11E C11A H11F 107.7 . . ?
C9 C8 C10 115.0(6) . . ?
C9 C8 C7 108.9(6) . . ?
C9 C8 H8 109.0 . . ?
C10 C8 H8 109.0 . . ?
C7 C8 C10 105.9(6) . . ?
C7 C8 H8 109.0 . . ?
C17B C18B H18B 121.1 . . ?
C19B C18B H18B 121.1 . . ?
C19B C18B C17B 117.7(8) . . ?
C10C C11C H11A 108.3 . . ?
C10C C11C H11B 108.3 . . ?
C10C C11C C12C 116.1(7) . . ?
H11A C11C H11B 107.4 . . ?
C12C C11C H11A 108.3 . . ?
C12C C11C H11B 108.3 . . ?
O1A C9A C8A 110.8(6) . . ?
O1A C9A H9AA 109.5 . . ?
O1A C9A H9AB 109.5 . . ?
C8A C9A H9AA 109.5 . . ?
C8A C9A H9AB 109.5 . . ?
H9AA C9A H9AB 108.1 . . ?
O1C C9C H9CA 108.5 . . ?
O1C C9C H9CB 108.5 . . ?
O1C C9C C8C 114.9(6) . . ?
H9CA C9C H9CB 107.5 . . ?
C8C C9C H9CA 108.5 . . ?
C8C C9C H9CB 108.5 . . ?
C10B C13B C27B 112.2(7) . . ?
C14B C13B C27B 111.5(7) . . ?
C14B C13B C10B 133.9(8) . . ?
O2 C12 H12G 108.8 . . ?
O2 C12 H12H 108.8 . . ?
O2 C12 C11 113.7(7) . . ?
H12G C12 H12H 107.7 . . ?
C11 C12 H12G 108.8 . . ?
C11 C12 H12H 108.8 . . ?
C16B C17B C18B 120.2(8) . . ?
C16B C17B H17B 119.9 . . ?
C18B C17B H17B 119.9 . . ?
C24A C25A H25A 120.7 . . ?
C24A C25A C26A 118.5(8) . . ?
C26A C25A H25A 120.7 . . ?
C10 C11 C12 116.1(7) . . ?
C10 C11 H11G 108.3 . . ?
C10 C11 H11H 108.3 . . ?
C12 C11 H11G 108.3 . . ?
C12 C11 H11H 108.3 . . ?
H11G C11 H11H 107.4 . . ?
C27C C26C C25C 120.8(8) . . ?
C27C C26C H26C 119.6 . . ?
C25C C26C H26C 119.6 . . ?
C20B C19B H19B 119.3 . . ?
C18B C19B C20B 121.3(9) . . ?
C18B C19B H19B 119.3 . . ?
C20A C19A H19A 120.8 . . ?
C18A C19A C20A 118.5(7) . . ?
C18A C19A H19A 120.8 . . ?
C22A C23A H23A 119.1 . . ?
C24A C23A C22A 121.8(9) . . ?
C24A C23A H23A 119.1 . . ?
C25A C26A H26A 119.3 . . ?
C27A C26A C25A 121.5(9) . . ?
C27A C26A H26A 119.3 . . ?
C10C C8C C7C 106.0(6) . . ?
C10C C8C H8C 108.4 . . ?
C7C C8C H8C 108.4 . . ?
C9C C8C C10C 115.3(7) . . ?
C9C C8C C7C 110.2(6) . . ?
C9C C8C H8C 108.4 . . ?
O2C C12C C11C 110.7(7) . . ?
O2C C12C H12A 109.5 . . ?
O2C C12C H12B 109.5 . . ?
C11C C12C H12A 109.5 . . ?
C11C C12C H12B 109.5 . . ?
H12A C12C H12B 108.1 . . ?
C22A C27A H27A 120.4 . . ?
C26A C27A C22A 119.2(8) . . ?
C26A C27A H27A 120.4 . . ?
O2B C12B C11B 112.4(7) . . ?
O2B C12B H12C 109.1 . . ?
O2B C12B H12D 109.1 . . ?
C11B C12B H12C 109.1 . . ?
C11B C12B H12D 109.1 . . ?
H12C C12B H12D 107.9 . . ?

loop_
_geom_bond_atom_site_label_1
_geom_bond_atom_site_label_2
_geom_bond_distance
_geom_bond_site_symmetry_2
_geom_bond_publ_flag
Br1C C1C 1.880(9) . ?
Br1B C1B 1.881(8) . ?
Br1A C1A 1.927(8) . ?
Br1 C1 1.887(8) . ?
O1 H1 0.8200 . ?
O1 C9 1.426(9) . ?
O1C H1C 0.8200 . ?
O1C C9C 1.424(9) . ?
O1B H1B 0.8200 . ?
O1B C9B 1.421(9) . ?
O1A H1A 0.8200 . ?
O1A C9A 1.423(10) . ?
C6C H6C 0.9300 . ?
C6C C5C 1.414(12) . ?
C6C C1C 1.375(12) . ?
O2A H2A 0.8200 . ?
O2A C12A 1.441(11) . ?
C5C H5C 0.9300 . ?
C5C C4C 1.417(12) . ?
O2B H2B 0.8200 . ?
O2B C12B 1.415(9) . ?
C5 H5 0.9300 . ?
C5 C4 1.386(11) . ?
C5 C6 1.405(12) . ?
C4C C3C 1.426(12) . ?
C4C C7C 1.496(11) . ?
C17 H17 0.9300 . ?
C17 C16 1.412(12) . ?
C17 C18 1.374(12) . ?
O2C H2C 0.8200 . ?
O2C C12C 1.429(10) . ?
C14C C19C 1.429(12) . ?
C14C C15C 1.374(12) . ?
C14C C13C 1.511(11) . ?
O2 H2 0.8200 . ?
O2 C12 1.426(10) . ?
C4 C3 1.388(12) . ?
C4 C7 1.534(11) . ?
C24B H24B 0.9300 . ?
C24B C23B 1.343(12) . ?
C24B C25B 1.409(12) . ?
C19 H19 0.9300 . ?
C19 C20 1.418(11) . ?
C19 C18 1.368(11) . ?
C24C H24C 0.9300 . ?
C24C C23C 1.348(11) . ?
C24C C25C 1.387(12) . ?
C18C H18C 0.9300 . ?
C18C C19C 1.407(11) . ?
C18C C17C 1.382(11) . ?
C23 H23 0.9300 . ?
C23 C24 1.403(11) . ?
C23 C22 1.388(11) . ?
C16 H16 0.9300 . ?
C16 C15 1.414(10) . ?
C6 H6 0.9300 . ?
C6 C1 1.388(12) . ?
C15 C20 1.396(11) . ?
C15 C14 1.497(10) . ?
C19C C20C 1.490(12) . ?
C20C C22C 1.494(11) . ?
C20C C21C 1.356(10) . ?
C23B H23B 0.9300 . ?
C23B C22B 1.417(11) . ?
C20 C21 1.491(10) . ?
C3C H3C 0.9300 . ?
C3C C2C 1.390(12) . ?
C3 H3 0.9300 . ?
C3 C2 1.396(12) . ?
C23C H23C 0.9300 . ?
C23C C22C 1.385(11) . ?
C6B H6B 0.9300 . ?
C6B C5B 1.412(12) . ?
C6B C1B 1.421(12) . ?
C17A H17A 0.9300 . ?
C17A C16A 1.402(12) . ?
C17A C18A 1.424(11) . ?
C7A H7A 0.9800 . ?
C7A C4A 1.474(12) . ?
C7A C14A 1.516(11) . ?
C7A C8A 1.581(11) . ?
C8B H8B 0.9800 . ?
C8B C10B 1.573(11) . ?
C8B C9B 1.510(10) . ?
C8B C7B 1.535(12) . ?
C2C H2CA 0.9300 . ?
C2C C1C 1.412(12) . ?
C24 H24 0.9300 . ?
C24 C25 1.400(11) . ?
C22 C27 1.398(11) . ?
C22 C21 1.476(11) . ?
C4B C5B 1.364(12) . ?
C4B C3B 1.389(11) . ?
C4B C7B 1.539(12) . ?
C15C H15C 0.9300 . ?
C15C C16C 1.411(12) . ?
C5B H5B 0.9300 . ?
C3B H3B 0.9300 . ?
C3B C2B 1.399(12) . ?
C10C H10C 0.9800 . ?
C10C C21C 1.492(11) . ?
C10C C11C 1.529(12) . ?
C10C C8C 1.546(11) . ?
C3A H3A 0.9300 . ?
C3A C2A 1.377(12) . ?
C3A C4A 1.414(11) . ?
C27B H27B 0.9800 . ?
C27B C26B 1.513(11) . ?
C27B C7B 1.522(11) . ?
C27B C13B 1.502(11) . ?
C16A H16A 0.9300 . ?
C16A C15A 1.371(11) . ?
C22C C27C 1.433(11) . ?
C5A H5A 0.9300 . ?
C5A C4A 1.423(11) . ?
C5A C6A 1.366(12) . ?
C27 H27 0.9300 . ?
C27 C26 1.376(11) . ?
C27C H27C 0.9300 . ?
C27C C26C 1.367(11) . ?
C20A C15A 1.410(11) . ?
C20A C21A 1.498(11) . ?
C20A C19A 1.414(11) . ?
C21 C13 1.341(11) . ?
C17C H17C 0.9300 . ?
C17C C16C 1.363(12) . ?
C1B C2B 1.374(12) . ?
C22A C21A 1.480(11) . ?
C22A C23A 1.382(12) . ?
C22A C27A 1.410(12) . ?
C18 H18 0.9300 . ?
C13A C14A 1.485(11) . ?
C13A C10A 1.515(11) . ?
C13A C21A 1.372(11) . ?
C14 H14 0.9800 . ?
C14 C7 1.538(10) . ?
C14 C13 1.518(11) . ?
C2B H2BA 0.9300 . ?
C1 C2 1.358(12) . ?
C16C H16C 0.9300 . ?
C18A H18A 0.9300 . ?
C18A C19A 1.389(11) . ?
C15A C14A 1.509(11) . ?
C2A H2AA 0.9300 . ?
C2A C1A 1.360(11) . ?
C22B H22B 0.9300 . ?
C22B C21B 1.394(11) . ?
C21C C13C 1.471(11) . ?
C26B C21B 1.427(11) . ?
C26B C25B 1.375(11) . ?
C24A H24A 0.9300 . ?
C24A C25A 1.365(13) . ?
C24A C23A 1.368(13) . ?
C2 H2D 0.9300 . ?
C1A C6A 1.379(12) . ?
C10B H10B 0.9800 . ?
C10B C11B 1.563(11) . ?
C10B C13B 1.473(11) . ?
C14A H14A 0.9800 . ?
C9 H9A 0.9700 . ?
C9 H9B 0.9700 . ?
C9 C8 1.507(10) . ?
C12A H12E 0.9700 . ?
C12A H12F 0.9700 . ?
C12A C11A 1.514(11) . ?
C8A H8A 0.9800 . ?
C8A C10A 1.546(11) . ?
C8A C9A 1.530(10) . ?
C13C H13C 0.9800 . ?
C13C C7C 1.558(10) . ?
C25C H25C 0.9300 . ?
C25C C26C 1.409(12) . ?
C15B C14B 1.510(11) . ?
C15B C20B 1.392(12) . ?
C15B C16B 1.360(12) . ?
C10 H10 0.9800 . ?
C10 C13 1.519(11) . ?
C10 C8 1.570(10) . ?
C10 C11 1.504(11) . ?
C7 H7 0.9800 . ?
C7 C8 1.547(11) . ?
C21B C14B 1.485(11) . ?
C10A H10A 0.9800 . ?
C10A C11A 1.563(12) . ?
C14B C13B 1.383(11) . ?
C25B H25B 0.9300 . ?
C9B H9BA 0.9700 . ?
C9B H9BB 0.9700 . ?
C20B H20B 0.9300 . ?
C20B C19B 1.397(12) . ?
C6A H6A 0.9300 . ?
C25 H25 0.9300 . ?
C25 C26 1.381(12) . ?
C7B H7B 0.9800 . ?
C11B H11C 0.9700 . ?
C11B H11D 0.9700 . ?
C11B C12B 1.525(11) . ?
C16B H16B 0.9300 . ?
C16B C17B 1.368(12) . ?
C7C H7C 0.9800 . ?
C7C C8C 1.573(11) . ?
C26 H26 0.9300 . ?
C11A H11E 0.9700 . ?
C11A H11F 0.9700 . ?
C8 H8 0.9800 . ?
C18B H18B 0.9300 . ?
C18B C17B 1.423(13) . ?
C18B C19B 1.381(13) . ?
C11C H11A 0.9700 . ?
C11C H11B 0.9700 . ?
C11C C12C 1.570(12) . ?
C9A H9AA 0.9700 . ?
C9A H9AB 0.9700 . ?
C9C H9CA 0.9700 . ?
C9C H9CB 0.9700 . ?
C9C C8C 1.488(11) . ?
C12 H12G 0.9700 . ?
C12 H12H 0.9700 . ?
C12 C11 1.536(12) . ?
C17B H17B 0.9300 . ?
C25A H25A 0.9300 . ?
C25A C26A 1.397(13) . ?
C11 H11G 0.9700 . ?
C11 H11H 0.9700 . ?
C26C H26C 0.9300 . ?
C19B H19B 0.9300 . ?
C19A H19A 0.9300 . ?
C23A H23A 0.9300 . ?
C26A H26A 0.9300 . ?
C26A C27A 1.377(12) . ?
C8C H8C 0.9800 . ?
C12C H12A 0.9700 . ?
C12C H12B 0.9700 . ?
C27A H27A 0.9300 . ?
C12B H12C 0.9700 . ?
C12B H12D 0.9700 . ?

loop_
_twin_individual_id
_twin_individual_mass_fraction_refined
_oxdiff_twin_reflns_isolated
_oxdiff_twin_reflns_overlapped
_twin_individual_twin_lattice_type
_twin_individual_twin_matrix_11
_twin_individual_twin_matrix_12
_twin_individual_twin_matrix_13
_twin_individual_twin_matrix_21
_twin_individual_twin_matrix_22
_twin_individual_twin_matrix_23
_twin_individual_twin_matrix_31
_twin_individual_twin_matrix_32
_twin_individual_twin_matrix_33
1 0.5582(10) 1839 58643 ref 1.0000 0.0000 0.0000 0.0000 1.0000 0.0000 0.0000 0.0000 1.0000
2 0.4418(10) 1844 58643 nmt 1.0000 0.0027 -0.0000 -0.0049 -1.0002 0.0001 -0.5748 -0.0015 -0.9996

loop_
_exptl_oxdiff_crystal_face_indexfrac_h
_exptl_oxdiff_crystal_face_indexfrac_k
_exptl_oxdiff_crystal_face_indexfrac_l
_exptl_oxdiff_crystal_face_x
_exptl_oxdiff_crystal_face_y
_exptl_oxdiff_crystal_face_z
0.0017 5.0042 -2.0081 -0.2652 -0.2301 -0.0188
-0.0017 -5.0042 2.0081 0.2652 0.2301 0.0188
-5.0029 -0.0029 1.9979 0.0238 0.0066 -0.3656
-0.0001 -0.0002 -1.0003 -0.0223 0.0231 0.0005
0.0001 0.0002 1.0003 0.0223 -0.0231 -0.0005
5.0029 0.0029 -1.9979 -0.0238 -0.0066 0.3656
